data_7128741
loop_
_publ_author_name
'Miyazawa, Takeshi'
'Fitzgerald, Brendan J.'
'Keatinge-Clay, Adrian T'

_publ_section_title
;
 Preparative production of an enantiomeric pair by engineered polyketide
 synthases.
;
_journal_issue 70
_journal_name_full 'Chemical communications (Cambridge, England)'
_journal_page_first 8762
_journal_page_last 8765
_journal_paper_doi 10.1039/d1cc03073f
_journal_volume 57
_journal_year 2021
_chemical_absolute_configuration ad
_chemical_formula_moiety 'C9 H14 O3'
_chemical_formula_sum 'C9 H14 O3'
_chemical_formula_weight 170.20
_space_group_crystal_system orthorhombic
_space_group_IT_number 19
_space_group_name_Hall 'P 2ac 2ab'
_space_group_name_H-M_alt 'P 21 21 21'
_atom_sites_solution_hydrogens mixed
_atom_sites_solution_primary dual
_audit_block_doi 10.5517/ccdc.csd.cc27j6cc
_audit_creation_date 2021-02-09
_audit_creation_method
;
Olex2 1.3
(compiled 2020.11.12 svn.r5f609507 for OlexSys, GUI svn.r6226)
;
_audit_update_record
;
2021-03-17 deposited with the CCDC.	2021-08-05 downloaded from the CCDC.
;
_cell_angle_alpha 90
_cell_angle_beta 90
_cell_angle_gamma 90
_cell_formula_units_Z 4
_cell_length_a 7.60780(15)
_cell_length_b 9.1979(2)
_cell_length_c 13.39653(18)
_cell_measurement_reflns_used 6284
_cell_measurement_temperature 100.02(10)
_cell_measurement_theta_max 73.1310
_cell_measurement_theta_min 5.8170
_cell_volume 937.43(3)
_computing_cell_refinement 'CrysAlisPro 1.171.41.70a (Rigaku OD, 2020)'
_computing_data_collection 'CrysAlisPro 1.171.41.70a (Rigaku OD, 2020)'
_computing_data_reduction 'CrysAlisPro 1.171.41.70a (Rigaku OD, 2020)'
_computing_molecular_graphics 'Shelxtl-Plus/XP, Bruker AXS, Inc. 2009'
_computing_publication_material 'Shlelxtl-Plus, Bruker AXS, Inc. 2009'
_computing_structure_refinement 'SHELXL 2018/3 (Sheldrick, 2015)'
_computing_structure_solution 'SHELXT  (Sheldrick, 2015)'
_diffrn_ambient_environment N~2~
_diffrn_ambient_temperature 100.02(10)
_diffrn_detector 'CCD plate'
_diffrn_detector_area_resol_mean 5.2940
_diffrn_detector_type AtlasS2
_diffrn_measured_fraction_theta_full 1.000
_diffrn_measured_fraction_theta_max 0.993
_diffrn_measurement_details
;
List of Runs (angles in degrees, time in seconds):

  # Type    Start    End  Width  t~exp~   \w     \q     \k     \f   Frames
#--------------------------------------------------------------------------
  1  \w   -129.00  47.00   1.00    4.00    --  -41.34   0.00-120.00  176
  2  \w     27.00  97.00   1.00    4.00    --   41.34-125.00-180.00   70
  3  \w     97.00 178.00   1.00   13.00    --  107.09 125.00  60.00   81
  4  \w     34.00 133.00   1.00   13.00    --  107.09 -45.00 150.00   99
  5  \w    103.00 178.00   1.00   13.00    --  107.09  77.00  90.00   75
  6  \w     97.00 178.00   1.00   13.00    --  107.09 125.00 -60.00   81
  7  \w    103.00 178.00   1.00   13.00    --  107.09  77.00 150.00   75
  8  \w    103.00 178.00   1.00   13.00    --  107.09  77.00-180.00   75
  9  \w     24.00 107.00   1.00   13.00    --  107.09 -94.00  90.00   83
 10  \w   -113.00 -13.00   1.00    4.00    --  -41.34 -57.00 150.00  100
 11  \w   -113.00 -13.00   1.00    4.00    --  -41.34 -57.00  60.00  100
 12  \w     81.00 178.00   1.00   13.00    --  107.09  45.00 -90.00   97
 13  \w     54.00 178.00   1.00   13.00    --  107.09  15.00 150.00  124
 14  \w     78.00 178.00   1.00   13.00    --  107.09  61.00 -60.00  100
 15  \w     79.00 178.00   1.00   13.00    --  107.09  30.00  30.00   99
 16  \w   -113.00 -13.00   1.00    4.00    --  -41.34 -57.00-120.00  100
 17  \w    -87.00  -6.00   1.00    4.00    --  -41.34 125.00 -90.00   81
 18  \w     78.00 109.00   1.00   13.00    --  107.09  61.00-150.00   31
;
_diffrn_measurement_device 'four-circle diffractometer'
_diffrn_measurement_device_type 'SuperNova, Dual, Cu at home/near, AtlasS2'
_diffrn_measurement_method '\w scans'
_diffrn_orient_matrix_type 'CrysAlisPro convention (1999,Acta A55,543-557)'
_diffrn_orient_matrix_UB_11 0.1677343000
_diffrn_orient_matrix_UB_12 -0.0894838000
_diffrn_orient_matrix_UB_13 0.0194619000
_diffrn_orient_matrix_UB_21 0.0255875000
_diffrn_orient_matrix_UB_22 -0.0193517000
_diffrn_orient_matrix_UB_23 -0.1132875000
_diffrn_orient_matrix_UB_31 0.1104783000
_diffrn_orient_matrix_UB_32 0.1402848000
_diffrn_orient_matrix_UB_33 -0.0032849000
_diffrn_radiation_monochromator mirror
_diffrn_radiation_probe x-ray
_diffrn_radiation_type 'Cu K\a'
_diffrn_radiation_wavelength 1.54184
_diffrn_reflns_av_R_equivalents 0.0235
_diffrn_reflns_av_unetI/netI 0.0138
_diffrn_reflns_Laue_measured_fraction_full 1.000
_diffrn_reflns_Laue_measured_fraction_max 0.993
_diffrn_reflns_limit_h_max 9
_diffrn_reflns_limit_h_min -9
_diffrn_reflns_limit_k_max 11
_diffrn_reflns_limit_k_min -11
_diffrn_reflns_limit_l_max 16
_diffrn_reflns_limit_l_min -16
_diffrn_reflns_number 8913
_diffrn_reflns_point_group_measured_fraction_full 1.000
_diffrn_reflns_point_group_measured_fraction_max 0.985
_diffrn_reflns_theta_full 67.684
_diffrn_reflns_theta_max 73.267
_diffrn_reflns_theta_min 5.835
_diffrn_source 'micro-focus sealed X-ray tube'
_diffrn_source_type 'SuperNova (Cu) X-ray Source'
_exptl_absorpt_coefficient_mu 0.738
_exptl_absorpt_correction_T_max 1.000
_exptl_absorpt_correction_T_min 0.269
_exptl_absorpt_correction_type 'gaussian and multi-scan'
_exptl_absorpt_process_details
;
CrysAlisPro 1.171.41.70a (Rigaku Oxford Diffraction, 2020)
Numerical absorption correction based on gaussian integration over
a multifaceted crystal model
Empirical absorption correction using spherical harmonics,
implemented in SCALE3 ABSPACK scaling algorithm.
;
_exptl_crystal_colour 'clear colourless'
_exptl_crystal_colour_lustre clear
_exptl_crystal_colour_primary colourless
_exptl_crystal_density_diffrn 1.206
_exptl_crystal_description plate
_exptl_crystal_F_000 368
_exptl_crystal_size_max 0.574
_exptl_crystal_size_mid 0.118
_exptl_crystal_size_min 0.111
_refine_diff_density_max 0.214
_refine_diff_density_min -0.207
_refine_diff_density_rms 0.038
_refine_ls_abs_structure_details
;
 Flack x determined using 735 quotients [(I+)-(I-)]/[(I+)+(I-)]
 (Parsons, Flack and Wagner, Acta Cryst. B69 (2013) 249-259).
;
_refine_ls_abs_structure_Flack -0.06(6)
_refine_ls_extinction_method none
_refine_ls_goodness_of_fit_ref 1.127
_refine_ls_hydrogen_treatment mixed
_refine_ls_matrix_type full
_refine_ls_number_parameters 116
_refine_ls_number_reflns 1862
_refine_ls_number_restraints 0
_refine_ls_restrained_S_all 1.127
_refine_ls_R_factor_all 0.0281
_refine_ls_R_factor_gt 0.0277
_refine_ls_shift/su_max 0.000
_refine_ls_shift/su_mean 0.000
_refine_ls_structure_factor_coef Fsqd
_refine_ls_weighting_details 'w=1/[\s^2^(Fo^2^)+(0.0416P)^2^+0.1297P] where P=(Fo^2^+2Fc^2^)/3'
_refine_ls_weighting_scheme calc
_refine_ls_wR_factor_gt 0.0732
_refine_ls_wR_factor_ref 0.0738
_reflns_Friedel_coverage 0.681
_reflns_Friedel_fraction_full 1.000
_reflns_Friedel_fraction_max 0.973
_reflns_number_gt 1831
_reflns_number_total 1862
_reflns_threshold_expression 'I > 2\s(I)'
_cod_data_source_file d1cc03073f4.cif
_cod_data_source_block p167
_cod_depositor_comments 'Adding full bibliography for 7128741--7128742.cif.'
_cod_database_code 7128741
_shelx_shelxl_version_number 2018/3
_chemical_oxdiff_formula C9H14O3
_shelx_space_group_comment
;
The symmetry employed for this shelxl refinement is uniquely defined
by the following loop, which should always be used as a source of
symmetry information in preference to the above space-group names.
They are only intended as comments.
;
_reflns_odcompleteness_completeness 100.00
_reflns_odcompleteness_iscentric 1
_reflns_odcompleteness_theta 66.97
_olex2_refinement_description
;
1. Fixed Uiso
 At 1.2 times of:
  All C(H) groups, All C(H,H) groups
 At 1.5 times of:
  All C(H,H,H) groups
2.a Ternary CH refined with riding coordinates:
 C4(H4), C5(H5)
2.b Secondary CH2 refined with riding coordinates:
 C8(H8A,H8B)
2.c Idealised Me refined as rotating group:
 C6(H6A,H6B,H6C), C7(H7A,H7B,H7C), C9(H9A,H9B,H9C)
;
_olex2_date_sample_data_collection 2021-02-09
_olex2_submission_special_instructions 'No special instructions were received'
_oxdiff_exptl_absorpt_empirical_details
;
Empirical correction (ABSPACK) includes:
- Absorption correction using spherical harmonics
- Frame scaling
;
_oxdiff_exptl_absorpt_empirical_full_max 1.772
_oxdiff_exptl_absorpt_empirical_full_min 0.684

loop_
_space_group_symop_operation_xyz
'x, y, z'
'-x+1/2, -y, z+1/2'
'-x, y+1/2, -z+1/2'
'x+1/2, -y+1/2, -z'

loop_
_atom_site_label
_atom_site_type_symbol
_atom_site_fract_x
_atom_site_fract_y
_atom_site_fract_z
_atom_site_U_iso_or_equiv
_atom_site_adp_type
_atom_site_occupancy
_atom_site_site_symmetry_order
_atom_site_calc_flag
_atom_site_refinement_flags_posn
_atom_site_refinement_flags_adp
_atom_site_refinement_flags_occupancy
_atom_site_disorder_assembly
_atom_site_disorder_group
O1 O 0.28350(14) 0.61962(11) 0.46678(7) 0.0198(2) Uani 1 1 d . . . . .
O2 O 0.25401(15) 0.40629(11) 0.53765(7) 0.0235(3) Uani 1 1 d . . . . .
O3 O 0.16168(16) 0.43639(12) 0.19449(8) 0.0258(3) Uani 1 1 d . . . . .
H3 H 0.191(4) 0.495(3) 0.143(2) 0.057(7) Uiso 1 1 d . . . . .
C1 C 0.2392(2) 0.47883(16) 0.46070(10) 0.0188(3) Uani 1 1 d . . . . .
C2 C 0.18304(19) 0.41658(16) 0.36672(11) 0.0194(3) Uani 1 1 d . . . . .
C3 C 0.20004(19) 0.49668(16) 0.28250(10) 0.0191(3) Uani 1 1 d . . . . .
C4 C 0.2707(2) 0.64989(16) 0.28458(10) 0.0192(3) Uani 1 1 d . . . . .
H4 H 0.206107 0.707148 0.232823 0.023 Uiso 1 1 calc R U . . .
C5 C 0.2281(2) 0.71612(15) 0.38621(10) 0.0184(3) Uani 1 1 d . . . . .
H5 H 0.097902 0.729301 0.390825 0.022 Uiso 1 1 calc R U . . .
C6 C 0.1270(2) 0.26014(17) 0.36768(11) 0.0242(3) Uani 1 1 d . . . . .
H6A H 0.218124 0.201168 0.399824 0.036 Uiso 1 1 calc R U . . .
H6B H 0.109567 0.226469 0.298987 0.036 Uiso 1 1 calc R U . . .
H6C H 0.016644 0.250629 0.404867 0.036 Uiso 1 1 calc R U . . .
C7 C 0.4665(2) 0.65030(18) 0.25624(11) 0.0247(3) Uani 1 1 d . . . . .
H7A H 0.533524 0.596345 0.306533 0.037 Uiso 1 1 calc R U . . .
H7B H 0.509119 0.750740 0.253231 0.037 Uiso 1 1 calc R U . . .
H7C H 0.481582 0.604076 0.190895 0.037 Uiso 1 1 calc R U . . .
C8 C 0.3150(2) 0.86101(17) 0.40749(11) 0.0221(3) Uani 1 1 d . . . . .
H8A H 0.285564 0.929885 0.353222 0.026 Uiso 1 1 calc R U . . .
H8B H 0.444151 0.847829 0.407782 0.026 Uiso 1 1 calc R U . . .
C9 C 0.2581(2) 0.92644(17) 0.50725(11) 0.0249(3) Uani 1 1 d . . . . .
H9A H 0.131300 0.945244 0.505987 0.037 Uiso 1 1 calc R U . . .
H9B H 0.321180 1.017876 0.518475 0.037 Uiso 1 1 calc R U . . .
H9C H 0.285238 0.858164 0.561245 0.037 Uiso 1 1 calc R U . . .

loop_
_atom_site_aniso_label
_atom_site_aniso_U_11
_atom_site_aniso_U_22
_atom_site_aniso_U_33
_atom_site_aniso_U_23
_atom_site_aniso_U_13
_atom_site_aniso_U_12
O1 0.0259(5) 0.0212(5) 0.0122(4) 0.0010(4) -0.0016(4) 0.0002(4)
O2 0.0334(6) 0.0235(5) 0.0137(5) 0.0031(4) -0.0005(4) 0.0012(5)
O3 0.0380(7) 0.0271(6) 0.0124(5) -0.0009(4) -0.0028(4) -0.0055(5)
C1 0.0188(7) 0.0225(7) 0.0149(6) 0.0010(5) 0.0012(5) 0.0014(6)
C2 0.0200(7) 0.0224(7) 0.0157(6) -0.0003(6) 0.0004(5) 0.0007(6)
C3 0.0191(6) 0.0245(7) 0.0136(6) -0.0010(6) -0.0005(5) 0.0009(6)
C4 0.0218(7) 0.0227(7) 0.0132(6) 0.0016(5) -0.0003(5) 0.0002(6)
C5 0.0210(7) 0.0200(7) 0.0142(6) 0.0027(5) 0.0002(5) 0.0012(6)
C6 0.0290(8) 0.0236(7) 0.0199(7) 0.0003(6) 0.0002(6) -0.0041(6)
C7 0.0242(8) 0.0309(8) 0.0190(7) -0.0031(6) 0.0051(6) -0.0027(7)
C8 0.0254(8) 0.0219(7) 0.0188(7) -0.0005(6) 0.0017(6) -0.0011(6)
C9 0.0284(8) 0.0240(7) 0.0225(7) -0.0034(6) 0.0002(6) -0.0001(6)

loop_
_atom_type_symbol
_atom_type_description
_atom_type_scat_dispersion_real
_atom_type_scat_dispersion_imag
_atom_type_scat_source
C C 0.0181 0.0091 'International Tables Vol C Tables 4.2.6.8 and 6.1.1.4'
H H 0.0000 0.0000 'International Tables Vol C Tables 4.2.6.8 and 6.1.1.4'
O O 0.0492 0.0322 'International Tables Vol C Tables 4.2.6.8 and 6.1.1.4'

loop_
_exptl_crystal_face_index_h
_exptl_crystal_face_index_k
_exptl_crystal_face_index_l
_exptl_crystal_face_perp_dist
0 0 -1 0.2795
0 0 1 0.2795
1 1 0 0.0439
-1 -1 0 0.0669
-3 4 -1 0.0880
3 -4 1 0.0300
3 5 0 0.0589
-3 -5 0 0.0699

loop_
_geom_angle_atom_site_label_1
_geom_angle_atom_site_label_2
_geom_angle_atom_site_label_3
_geom_angle
_geom_angle_site_symmetry_1
_geom_angle_site_symmetry_3
_geom_angle_publ_flag
C1 O1 C5 118.03(11) . . ?
C3 O3 H3 112.0(17) . . ?
O1 C1 C2 120.61(12) . . ?
O2 C1 O1 116.67(13) . . ?
O2 C1 C2 122.68(13) . . ?
C1 C2 C6 117.11(13) . . ?
C3 C2 C1 118.77(13) . . ?
C3 C2 C6 123.79(13) . . ?
O3 C3 C2 119.28(13) . . ?
O3 C3 C4 118.82(12) . . ?
C2 C3 C4 121.81(13) . . ?
C3 C4 H4 107.7 . . ?
C3 C4 C5 108.27(11) . . ?
C3 C4 C7 110.07(12) . . ?
C5 C4 H4 107.7 . . ?
C5 C4 C7 115.16(12) . . ?
C7 C4 H4 107.7 . . ?
O1 C5 C4 110.83(11) . . ?
O1 C5 H5 108.3 . . ?
O1 C5 C8 105.66(11) . . ?
C4 C5 H5 108.3 . . ?
C8 C5 C4 115.24(12) . . ?
C8 C5 H5 108.3 . . ?
C2 C6 H6A 109.5 . . ?
C2 C6 H6B 109.5 . . ?
C2 C6 H6C 109.5 . . ?
H6A C6 H6B 109.5 . . ?
H6A C6 H6C 109.5 . . ?
H6B C6 H6C 109.5 . . ?
C4 C7 H7A 109.5 . . ?
C4 C7 H7B 109.5 . . ?
C4 C7 H7C 109.5 . . ?
H7A C7 H7B 109.5 . . ?
H7A C7 H7C 109.5 . . ?
H7B C7 H7C 109.5 . . ?
C5 C8 H8A 109.0 . . ?
C5 C8 H8B 109.0 . . ?
C5 C8 C9 112.80(13) . . ?
H8A C8 H8B 107.8 . . ?
C9 C8 H8A 109.0 . . ?
C9 C8 H8B 109.0 . . ?
C8 C9 H9A 109.5 . . ?
C8 C9 H9B 109.5 . . ?
C8 C9 H9C 109.5 . . ?
H9A C9 H9B 109.5 . . ?
H9A C9 H9C 109.5 . . ?
H9B C9 H9C 109.5 . . ?

loop_
_geom_bond_atom_site_label_1
_geom_bond_atom_site_label_2
_geom_bond_distance
_geom_bond_site_symmetry_2
_geom_bond_publ_flag
O1 C1 1.3405(18) . ?
O1 C5 1.4596(16) . ?
O2 C1 1.2331(18) . ?
O3 H3 0.90(3) . ?
O3 C3 1.3353(17) . ?
C1 C2 1.4476(19) . ?
C2 C3 1.354(2) . ?
C2 C6 1.501(2) . ?
C3 C4 1.509(2) . ?
C4 H4 1.0000 . ?
C4 C5 1.5263(18) . ?
C4 C7 1.537(2) . ?
C5 H5 1.0000 . ?
C5 C8 1.515(2) . ?
C6 H6A 0.9800 . ?
C6 H6B 0.9800 . ?
C6 H6C 0.9800 . ?
C7 H7A 0.9800 . ?
C7 H7B 0.9800 . ?
C7 H7C 0.9800 . ?
C8 H8A 0.9900 . ?
C8 H8B 0.9900 . ?
C8 C9 1.5283(19) . ?
C9 H9A 0.9800 . ?
C9 H9B 0.9800 . ?
C9 H9C 0.9800 . ?

loop_
_geom_hbond_atom_site_label_D
_geom_hbond_atom_site_label_H
_geom_hbond_atom_site_label_A
_geom_hbond_distance_DH
_geom_hbond_distance_HA
_geom_hbond_distance_DA
_geom_hbond_angle_DHA
_geom_hbond_site_symmetry_A
_geom_hbond_publ_flag
O3 H3 O2 0.90(3) 1.73(3) 2.6305(15) 175(3) 2_564 yes

loop_
_geom_torsion_atom_site_label_1
_geom_torsion_atom_site_label_2
_geom_torsion_atom_site_label_3
_geom_torsion_atom_site_label_4
_geom_torsion
_geom_torsion_site_symmetry_1
_geom_torsion_site_symmetry_2
_geom_torsion_site_symmetry_3
_geom_torsion_site_symmetry_4
_geom_torsion_publ_flag
O1 C1 C2 C3 9.4(2) . . . . ?
O1 C1 C2 C6 -176.92(13) . . . . ?
O1 C5 C8 C9 -61.03(15) . . . . ?
O2 C1 C2 C3 -168.37(14) . . . . ?
O2 C1 C2 C6 5.3(2) . . . . ?
O3 C3 C4 C5 155.29(13) . . . . ?
O3 C3 C4 C7 -78.02(16) . . . . ?
C1 O1 C5 C4 -47.87(16) . . . . ?
C1 O1 C5 C8 -173.35(12) . . . . ?
C1 C2 C3 O3 174.77(13) . . . . ?
C1 C2 C3 C4 -1.8(2) . . . . ?
C2 C3 C4 C5 -28.11(18) . . . . ?
C2 C3 C4 C7 98.57(16) . . . . ?
C3 C4 C5 O1 50.63(15) . . . . ?
C3 C4 C5 C8 170.53(12) . . . . ?
C4 C5 C8 C9 176.26(13) . . . . ?
C5 O1 C1 O2 -165.22(12) . . . . ?
C5 O1 C1 C2 16.85(19) . . . . ?
C6 C2 C3 O3 1.6(2) . . . . ?
C6 C2 C3 C4 -175.00(13) . . . . ?
C7 C4 C5 O1 -73.04(15) . . . . ?
C7 C4 C5 C8 46.86(17) . . . . ?

loop_
_exptl_oxdiff_crystal_face_indexfrac_h
_exptl_oxdiff_crystal_face_indexfrac_k
_exptl_oxdiff_crystal_face_indexfrac_l
_exptl_oxdiff_crystal_face_x
_exptl_oxdiff_crystal_face_y
_exptl_oxdiff_crystal_face_z
-0.0008 0.0012 -0.9999 -0.0197 0.1132 0.0034
0.0008 -0.0012 0.9999 0.0197 -0.1132 -0.0034
1.0012 0.9962 0.0026 0.0788 0.0060 0.2503
-1.0012 -0.9962 -0.0026 -0.0788 -0.0060 -0.2503
-3.4021 4.2895 -0.8209 -0.9705 -0.0771 0.2286
3.4021 -4.2895 0.8209 0.9705 0.0771 -0.2286
3.0085 4.9865 0.0160 0.0587 -0.0213 1.0318
-3.0085 -4.9865 -0.0160 -0.0587 0.0213 -1.0318
